data_2213362
loop_
_publ_author_name
'Ali, Hapipah M.'
'Puvaneswary, Subramaniam'
'Wan Jefrey, Basirun'
'Ng, Seik Weng'

_publ_section_title
;Bis[1,3-dihydroxy-2-hydroxymethyl-2-(5-nitro-2-oxidobenzylideneamino)propane-\k^3^<i>N</i>,<i>O</i>,<i>O</i>']zinc(II)
 trihydrate
;
_journal_coeditor_code HB2383
_journal_issue 5
_journal_name_full 'Acta Crystallographica Section E'
_journal_page_first m1532
_journal_page_last m1532
_journal_paper_doi 10.1107/S1600536807020521
_journal_volume 63
_journal_year 2007
_chemical_formula_iupac '[Zn (C11 H13 N2 O6)2], 3H2 O'
_chemical_formula_moiety 'C22 H26 N4 O12 Zn, 3(H2 O)'
_chemical_formula_sum 'C22 H32 N4 O15 Zn'
_chemical_formula_weight 657.89
_chemical_name_systematic
;
Bis[1,3-dihydroxy-2-hydroxymethyl-2-(5-nitro-2-oxidobenzylideneamino)propane-
\k^3^<i>N</i>,<i>O</i>,<i>O</i>']zinc(II) trihydrate
;
_space_group_IT_number 14
_symmetry_cell_setting monoclinic
_symmetry_space_group_name_Hall '-P 2yn'
_symmetry_space_group_name_H-M 'P 1 21/n 1'
_atom_sites_solution_hydrogens geom
_atom_sites_solution_primary direct
_atom_sites_solution_secondary difmap
_audit_creation_method SHELXL-97
_cell_angle_alpha 90.00
_cell_angle_beta 100.2270(10)
_cell_angle_gamma 90.00
_cell_formula_units_Z 4
_cell_length_a 10.7231(2)
_cell_length_b 11.7429(2)
_cell_length_c 21.7538(3)
_cell_measurement_reflns_used 8727
_cell_measurement_temperature 173(2)
_cell_measurement_theta_max 34.6
_cell_measurement_theta_min 2.5
_cell_volume 2695.72(8)
_computing_cell_refinement 'SAINT (Bruker, 2004)'
_computing_data_collection 'APEXII (Bruker, 2004)'
_computing_data_reduction SAINT
_computing_molecular_graphics 'X-SEED (Barbour, 2001)'
_computing_publication_material SHELXL97
_computing_structure_refinement 'SHELXL97 (Sheldrick, 1997)'
_computing_structure_solution 'SHELXS97 (Sheldrick, 1997)'
_diffrn_ambient_temperature 173(2)
_diffrn_measured_fraction_theta_full 1.00
_diffrn_measured_fraction_theta_max 1.00
_diffrn_measurement_device_type 'Bruker APEXII CCD'
_diffrn_measurement_method '\f and \w'
_diffrn_radiation_monochromator graphite
_diffrn_radiation_source 'fine-focus sealed tube'
_diffrn_radiation_type MoK\a
_diffrn_radiation_wavelength 0.71073
_diffrn_reflns_av_R_equivalents 0.0286
_diffrn_reflns_av_sigmaI/netI 0.0149
_diffrn_reflns_limit_h_max 13
_diffrn_reflns_limit_h_min -13
_diffrn_reflns_limit_k_max 15
_diffrn_reflns_limit_k_min -15
_diffrn_reflns_limit_l_max 28
_diffrn_reflns_limit_l_min -28
_diffrn_reflns_number 55575
_diffrn_reflns_theta_full 27.5
_diffrn_reflns_theta_max 27.5
_diffrn_reflns_theta_min 1.9
_diffrn_standards_decay_% 0
_diffrn_standards_interval_count 0
_diffrn_standards_interval_time 0
_diffrn_standards_number 0
_exptl_absorpt_coefficient_mu 0.994
_exptl_absorpt_correction_T_max 0.722
_exptl_absorpt_correction_T_min 0.590
_exptl_absorpt_correction_type multi-scan
_exptl_absorpt_process_details '(SADABS; Sheldrick, 1996)'
_exptl_crystal_colour 'Faint yellow'
_exptl_crystal_density_diffrn 1.621
_exptl_crystal_density_method 'not measured'
_exptl_crystal_description 'Irregular block'
_exptl_crystal_F_000 1368
_exptl_crystal_size_max 0.52
_exptl_crystal_size_mid 0.35
_exptl_crystal_size_min 0.35
_refine_diff_density_max 0.46
_refine_diff_density_min -0.27
_refine_ls_extinction_method none
_refine_ls_goodness_of_fit_ref 1.02
_refine_ls_hydrogen_treatment mixed
_refine_ls_matrix_type full
_refine_ls_number_parameters 427
_refine_ls_number_reflns 6185
_refine_ls_number_restraints 12
_refine_ls_restrained_S_all 1.02
_refine_ls_R_factor_all 0.026
_refine_ls_R_factor_gt 0.023
_refine_ls_shift/su_max 0.001
_refine_ls_shift/su_mean 0.000
_refine_ls_structure_factor_coef Fsqd
_refine_ls_weighting_details 'calc w=1/[\s^2^(Fo^2^)+(0.04P)^2^+1.457P] where P=(Fo^2^+2Fc^2^)/3'
_refine_ls_weighting_scheme calc
_refine_ls_wR_factor_gt 0.066
_refine_ls_wR_factor_ref 0.069
_reflns_number_gt 5696
_reflns_number_total 6185
_reflns_threshold_expression I>2\s(I)
_cod_data_source_file hb2383.cif
_cod_data_source_block I
_cod_depositor_comments
;
The following automatic conversions were performed:
'_symmetry_cell_setting' value 'Monoclinic' changed to 'monoclinic'
according to '/home/saulius/struct/CIF-dictionaries/cif_core.dic'
dictionary named 'cif_core.dic' version 2.4.1 from 2010-06-29.

Automatic conversion script
Id: cif_fix_enum 1527 2010-12-29 10:47:43Z saulius 

The following automatic conversions were performed:

'_symmetry_cell_setting' value 'Monoclinic' changed to 'monoclinic'
according to /home/saulius/struct/CIF-dictionaries/cif_core.dic
dictionary named 'cif_core.dic' version 2.4.1 from 2010-06-29.

Automatic conversion script
Id: cif_fix_values 1715 2011-07-08 13:25:40Z adriana 
;
_cod_original_sg_symbol_H-M 'P 21/n'
_cod_database_code 2213362
_cod_database_fobs_code 2213362

loop_
_symmetry_equiv_pos_as_xyz
'x, y, z'
'-x+1/2, y+1/2, -z+1/2'
'-x, -y, -z'
'x-1/2, -y-1/2, z-1/2'

loop_
_atom_site_type_symbol
_atom_site_label
_atom_site_fract_x
_atom_site_fract_y
_atom_site_fract_z
_atom_site_U_iso_or_equiv
_atom_site_adp_type
_atom_site_calc_flag
_atom_site_refinement_flags
_atom_site_occupancy
Zn Zn1 0.484037(13) 0.450449(12) 0.344186(6) 0.01048(5) Uani d . 1
O O1 0.56842(9) 0.36478(8) 0.27965(4) 0.01451(18) Uani d . 1
O O2 0.37281(9) 0.56145(8) 0.39519(4) 0.01370(18) Uani d D 1
O O3 0.28019(9) 0.73088(8) 0.22313(5) 0.0176(2) Uani d D 1
O O4 0.02639(9) 0.55207(9) 0.31518(5) 0.0186(2) Uani d D 1
O O5 0.55010(11) 0.32881(12) -0.00644(5) 0.0315(3) Uani d . 1
O O6 0.36276(12) 0.39495(12) -0.00592(5) 0.0374(3) Uani d . 1
O O7 0.38730(9) 0.31709(8) 0.37207(4) 0.01398(18) Uani d . 1
O O8 0.60464(9) 0.59756(8) 0.34246(4) 0.01519(19) Uani d D 1
O O9 0.97710(9) 0.50096(9) 0.42660(5) 0.0196(2) Uani d D 1
O O10 0.77487(9) 0.53162(9) 0.53065(4) 0.01668(19) Uani d D 1
O O11 0.39461(11) -0.00756(10) 0.59767(5) 0.0300(3) Uani d . 1
O O12 0.57778(11) 0.07193(10) 0.62595(5) 0.0273(2) Uani d . 1
O O1W 0.54356(11) 0.73526(11) 0.24683(6) 0.0280(2) Uani d D 1
O O2W 0.61738(14) 0.65040(14) 0.14354(6) 0.0417(3) Uani d D 1
O O3W 0.87436(10) 0.63095(9) 0.20693(5) 0.0229(2) Uani d D 1
N N1 0.46896(12) 0.36639(11) 0.02166(5) 0.0201(2) Uani d . 1
N N2 0.34315(10) 0.50587(9) 0.27214(5) 0.0106(2) Uani d . 1
N N3 0.47816(12) 0.05985(10) 0.58859(6) 0.0180(2) Uani d . 1
N N4 0.63672(10) 0.41467(9) 0.41535(5) 0.0112(2) Uani d . 1
C C1 0.54691(12) 0.37682(10) 0.21976(6) 0.0125(2) Uani d . 1
C C2 0.63983(13) 0.33967(12) 0.18453(6) 0.0166(3) Uani d . 1
H H2 0.7201 0.3149 0.2061 0.020 Uiso calc R 1
C C3 0.61644(13) 0.33876(12) 0.12065(6) 0.0173(3) Uani d . 1
H H3 0.6798 0.3139 0.0982 0.021 Uiso calc R 1
C C4 0.49776(13) 0.37499(11) 0.08866(6) 0.0159(3) Uani d . 1
C C5 0.40829(13) 0.41975(11) 0.12047(6) 0.0147(2) Uani d . 1
H H5 0.3301 0.4473 0.0979 0.018 Uiso calc R 1
C C6 0.43230(12) 0.42464(11) 0.18558(6) 0.0120(2) Uani d . 1
C C7 0.33752(12) 0.48409(11) 0.21393(6) 0.0122(2) Uani d . 1
H H7 0.2639 0.5094 0.1864 0.015 Uiso calc R 1
C C8 0.23991(12) 0.57477(11) 0.29063(6) 0.0116(2) Uani d . 1
C C9 0.29593(12) 0.63565(11) 0.35181(6) 0.0143(2) Uani d . 1
H H9A 0.3479 0.7009 0.3424 0.017 Uiso calc R 1
H H9B 0.2260 0.6660 0.3712 0.017 Uiso calc R 1
C C10 0.18367(12) 0.66386(11) 0.24237(6) 0.0136(2) Uani d . 1
H H10A 0.1339 0.6252 0.2056 0.016 Uiso calc R 1
H H10B 0.1255 0.7140 0.2606 0.016 Uiso calc R 1
C C11 0.13271(12) 0.49241(11) 0.29965(6) 0.0145(2) Uani d . 1
H H11A 0.1055 0.4486 0.2607 0.017 Uiso calc R 1
H H11B 0.1650 0.4378 0.3334 0.017 Uiso calc R 1
C C12 0.41320(12) 0.25775(10) 0.42287(6) 0.0117(2) Uani d . 1
C C13 0.31940(12) 0.18237(11) 0.43848(6) 0.0153(3) Uani d . 1
H H13 0.2401 0.1770 0.4111 0.018 Uiso calc R 1
C C14 0.33969(13) 0.11756(11) 0.49157(6) 0.0157(3) Uani d . 1
H H14 0.2756 0.0680 0.5009 0.019 Uiso calc R 1
C C15 0.45667(13) 0.12566(11) 0.53189(6) 0.0147(2) Uani d . 1
C C16 0.55135(12) 0.19657(11) 0.51877(6) 0.0141(2) Uani d . 1
H H16 0.6302 0.1997 0.5467 0.017 Uiso calc R 1
C C17 0.53229(12) 0.26373(11) 0.46495(6) 0.0122(2) Uani d . 1
C C18 0.63767(12) 0.33792(11) 0.45755(6) 0.0129(2) Uani d . 1
H H18 0.7142 0.3287 0.4867 0.015 Uiso calc R 1
C C19 0.74779(11) 0.49089(11) 0.41778(6) 0.0118(2) Uani d . 1
C C20 0.73077(12) 0.55311(11) 0.35481(6) 0.0137(2) Uani d . 1
H H20A 0.7931 0.6158 0.3566 0.016 Uiso calc R 1
H H20B 0.7438 0.4997 0.3213 0.016 Uiso calc R 1
C C21 0.87318(12) 0.42490(12) 0.42665(6) 0.0155(3) Uani d . 1
H H21A 0.8850 0.3829 0.4667 0.019 Uiso calc R 1
H H21B 0.8705 0.3687 0.3925 0.019 Uiso calc R 1
C C22 0.74665(13) 0.57977(11) 0.46974(6) 0.0145(2) Uani d . 1
H H22A 0.8096 0.6398 0.4659 0.017 Uiso calc R 1
H H22B 0.6621 0.6161 0.4640 0.017 Uiso calc R 1
H H2O 0.3294(17) 0.5271(16) 0.4177(8) 0.031(5) Uiso d D 1
H H3O 0.2450(18) 0.7667(16) 0.1918(7) 0.036(5) Uiso d D 1
H H4O -0.0227(18) 0.5733(19) 0.2831(7) 0.042(6) Uiso d D 1
H H8O 0.5937(19) 0.6421(15) 0.3125(7) 0.033(5) Uiso d D 1
H H9O 0.9814(19) 0.5166(18) 0.3901(5) 0.032(5) Uiso d D 1
H H10O 0.8525(9) 0.5287(18) 0.5423(10) 0.034(5) Uiso d D 1
H H1W1 0.5666(18) 0.7032(15) 0.2156(7) 0.028(5) Uiso d D 1
H H1W2 0.4639(9) 0.735(2) 0.2426(11) 0.049(7) Uiso d D 1
H H2W1 0.6926(14) 0.629(3) 0.1600(13) 0.079(10) Uiso d D 1
H H2W2 0.609(4) 0.643(4) 0.1038(5) 0.131(15) Uiso d D 1
H H3W1 0.887(2) 0.7015(9) 0.2026(11) 0.052(7) Uiso d D 1
H H3W2 0.900(2) 0.601(2) 0.1756(8) 0.056(7) Uiso d D 1

loop_
_atom_site_aniso_label
_atom_site_aniso_U_11
_atom_site_aniso_U_22
_atom_site_aniso_U_33
_atom_site_aniso_U_12
_atom_site_aniso_U_13
_atom_site_aniso_U_23
Zn1 0.00938(8) 0.01265(8) 0.00889(8) -0.00022(5) 0.00021(5) 0.00146(5)
O1 0.0148(4) 0.0169(4) 0.0114(4) 0.0034(3) 0.0012(3) 0.0012(3)
O2 0.0138(4) 0.0172(4) 0.0101(4) 0.0009(3) 0.0021(3) 0.0016(3)
O3 0.0148(5) 0.0183(5) 0.0184(5) -0.0012(4) -0.0008(4) 0.0084(4)
O4 0.0137(5) 0.0263(5) 0.0170(5) 0.0051(4) 0.0059(4) 0.0039(4)
O5 0.0277(6) 0.0523(7) 0.0172(5) 0.0038(5) 0.0114(4) -0.0083(5)
O6 0.0385(7) 0.0569(8) 0.0141(5) 0.0253(6) -0.0026(5) -0.0056(5)
O7 0.0144(4) 0.0158(4) 0.0105(4) -0.0031(3) -0.0013(3) 0.0025(3)
O8 0.0119(4) 0.0175(5) 0.0154(5) 0.0004(4) 0.0003(3) 0.0065(4)
O9 0.0102(4) 0.0335(6) 0.0152(5) -0.0036(4) 0.0026(4) 0.0056(4)
O10 0.0116(5) 0.0272(5) 0.0110(4) -0.0020(4) 0.0012(4) 0.0021(4)
O11 0.0308(6) 0.0332(6) 0.0245(6) -0.0131(5) 0.0012(5) 0.0149(5)
O12 0.0233(5) 0.0340(6) 0.0215(5) -0.0036(5) -0.0049(4) 0.0126(5)
O1W 0.0201(5) 0.0355(6) 0.0271(6) 0.0006(5) 0.0006(5) 0.0118(5)
O2W 0.0358(7) 0.0589(9) 0.0284(7) 0.0008(6) 0.0000(6) -0.0022(6)
O3W 0.0245(5) 0.0215(5) 0.0221(5) 0.0005(4) 0.0024(4) -0.0056(4)
N1 0.0262(6) 0.0213(6) 0.0132(5) 0.0032(5) 0.0050(5) -0.0015(4)
N2 0.0094(5) 0.0112(5) 0.0114(5) 0.0005(4) 0.0020(4) 0.0005(4)
N3 0.0196(6) 0.0183(6) 0.0158(6) -0.0007(4) 0.0025(5) 0.0047(4)
N4 0.0096(5) 0.0129(5) 0.0110(5) -0.0014(4) 0.0021(4) 0.0000(4)
C1 0.0133(6) 0.0114(5) 0.0128(6) -0.0008(4) 0.0022(5) -0.0002(4)
C2 0.0134(6) 0.0191(6) 0.0174(6) 0.0039(5) 0.0032(5) 0.0004(5)
C3 0.0180(6) 0.0181(6) 0.0176(6) 0.0030(5) 0.0076(5) -0.0002(5)
C4 0.0211(7) 0.0166(6) 0.0107(6) 0.0015(5) 0.0046(5) -0.0004(5)
C5 0.0160(6) 0.0147(6) 0.0127(6) 0.0020(5) 0.0009(5) -0.0001(5)
C6 0.0120(6) 0.0120(5) 0.0124(6) 0.0004(4) 0.0030(5) -0.0004(4)
C7 0.0101(6) 0.0132(5) 0.0126(6) 0.0005(4) 0.0001(4) -0.0001(5)
C8 0.0111(6) 0.0123(5) 0.0117(6) 0.0014(4) 0.0027(4) -0.0001(5)
C9 0.0168(6) 0.0139(6) 0.0118(6) 0.0024(5) 0.0013(5) -0.0007(5)
C10 0.0125(6) 0.0141(6) 0.0140(6) 0.0023(5) 0.0019(5) 0.0016(5)
C11 0.0124(6) 0.0153(6) 0.0163(6) 0.0009(5) 0.0042(5) 0.0005(5)
C12 0.0131(6) 0.0113(5) 0.0104(5) -0.0001(4) 0.0014(4) -0.0013(4)
C13 0.0130(6) 0.0178(6) 0.0143(6) -0.0033(5) 0.0002(5) 0.0005(5)
C14 0.0155(6) 0.0158(6) 0.0163(6) -0.0039(5) 0.0041(5) 0.0007(5)
C15 0.0183(6) 0.0135(6) 0.0121(6) -0.0004(5) 0.0026(5) 0.0032(5)
C16 0.0140(6) 0.0147(6) 0.0128(6) -0.0003(5) -0.0001(5) 0.0009(5)
C17 0.0129(6) 0.0120(5) 0.0118(6) -0.0008(4) 0.0020(5) 0.0007(4)
C18 0.0107(6) 0.0155(6) 0.0115(6) -0.0004(5) -0.0004(4) 0.0005(5)
C19 0.0090(5) 0.0145(6) 0.0117(6) -0.0021(4) 0.0012(4) 0.0014(5)
C20 0.0101(6) 0.0175(6) 0.0132(6) -0.0020(5) 0.0012(5) 0.0028(5)
C21 0.0102(6) 0.0197(6) 0.0168(6) -0.0004(5) 0.0025(5) 0.0020(5)
C22 0.0153(6) 0.0161(6) 0.0117(6) -0.0021(5) 0.0016(5) 0.0006(5)

loop_
_atom_type_symbol
_atom_type_description
_atom_type_scat_dispersion_real
_atom_type_scat_dispersion_imag
_atom_type_scat_source
C C 0.0033 0.0016 'International Tables Vol C Tables 4.2.6.8 and 6.1.1.4'
H H 0.0000 0.0000 'International Tables Vol C Tables 4.2.6.8 and 6.1.1.4'
N N 0.0061 0.0033 'International Tables Vol C Tables 4.2.6.8 and 6.1.1.4'
O O 0.0106 0.0060 'International Tables Vol C Tables 4.2.6.8 and 6.1.1.4'
Zn Zn 0.2839 1.4301 'International Tables Vol C Tables 4.2.6.8 and 6.1.1.4'

loop_
_geom_angle_atom_site_label_1
_geom_angle_atom_site_label_2
_geom_angle_atom_site_label_3
_geom_angle
O7 Zn1 O1 97.84(4)
O7 Zn1 N2 97.20(4)
O1 Zn1 N2 89.28(4)
O7 Zn1 N4 89.90(4)
O1 Zn1 N4 91.46(4)
N2 Zn1 N4 172.70(4)
O7 Zn1 O8 163.85(4)
O1 Zn1 O8 92.40(4)
N2 Zn1 O8 95.37(4)
N4 Zn1 O8 77.34(4)
O7 Zn1 O2 87.40(4)
O1 Zn1 O2 167.64(4)
N2 Zn1 O2 78.92(4)
N4 Zn1 O2 99.77(4)
O8 Zn1 O2 85.11(4)
C1 O1 Zn1 127.78(8)
C9 O2 Zn1 109.20(7)
C9 O2 H2O 111.3(14)
Zn1 O2 H2O 114.8(14)
C10 O3 H3O 105.8(14)
C11 O4 H4O 111.2(16)
C12 O7 Zn1 128.83(8)
C20 O8 Zn1 104.71(7)
C20 O8 H8O 112.1(14)
Zn1 O8 H8O 121.1(14)
C21 O9 H9O 108.4(15)
C22 O10 H10O 109.7(15)
H1W1 O1W H1W2 110(2)
H2W1 O2W H2W2 108(3)
H3W1 O3W H3W2 103(2)
O5 N1 O6 121.88(12)
O5 N1 C4 119.00(12)
O6 N1 C4 119.11(12)
C7 N2 C8 118.03(10)
C7 N2 Zn1 125.62(9)
C8 N2 Zn1 116.35(8)
O12 N3 O11 122.46(12)
O12 N3 C15 119.50(12)
O11 N3 C15 118.03(12)
C18 N4 C19 119.55(11)
C18 N4 Zn1 125.23(9)
C19 N4 Zn1 115.10(8)
O1 C1 C2 119.44(11)
O1 C1 C6 123.37(11)
C2 C1 C6 117.18(12)
C3 C2 C1 121.86(12)
C3 C2 H2 119.1
C1 C2 H2 119.1
C2 C3 C4 119.21(12)
C2 C3 H3 120.4
C4 C3 H3 120.4
C5 C4 C3 121.04(12)
C5 C4 N1 119.38(12)
C3 C4 N1 119.58(12)
C4 C5 C6 120.30(12)
C4 C5 H5 119.8
C6 C5 H5 119.9
C5 C6 C1 119.82(12)
C5 C6 C7 115.63(11)
C1 C6 C7 124.51(12)
N2 C7 C6 126.81(12)
N2 C7 H7 116.6
C6 C7 H7 116.6
N2 C8 C10 114.18(10)
N2 C8 C9 107.04(10)
C10 C8 C9 108.81(10)
N2 C8 C11 107.55(10)
C10 C8 C11 107.75(10)
C9 C8 C11 111.57(10)
O2 C9 C8 112.23(10)
O2 C9 H9A 109.2
C8 C9 H9A 109.2
O2 C9 H9B 109.2
C8 C9 H9B 109.2
H9A C9 H9B 107.9
O3 C10 C8 111.24(10)
O3 C10 H10A 109.4
C8 C10 H10A 109.4
O3 C10 H10B 109.4
C8 C10 H10B 109.4
H10A C10 H10B 108.0
O4 C11 C8 111.52(11)
O4 C11 H11A 109.3
C8 C11 H11A 109.3
O4 C11 H11B 109.3
C8 C11 H11B 109.3
H11A C11 H11B 108.0
O7 C12 C13 118.97(11)
O7 C12 C17 123.38(11)
C13 C12 C17 117.66(11)
C14 C13 C12 122.24(12)
C14 C13 H13 118.9
C12 C13 H13 118.9
C13 C14 C15 118.78(12)
C13 C14 H14 120.6
C15 C14 H14 120.6
C16 C15 C14 121.40(12)
C16 C15 N3 119.27(12)
C14 C15 N3 119.32(12)
C15 C16 C17 120.67(12)
C15 C16 H16 119.7
C17 C16 H16 119.7
C16 C17 C12 119.24(11)
C16 C17 C18 115.41(11)
C12 C17 C18 125.33(11)
N4 C18 C17 126.14(12)
N4 C18 H18 116.9
C17 C18 H18 116.9
N4 C19 C21 112.33(10)
N4 C19 C20 106.74(10)
C21 C19 C20 108.39(10)
N4 C19 C22 108.91(10)
C21 C19 C22 111.78(10)
C20 C19 C22 108.50(10)
O8 C20 C19 107.46(10)
O8 C20 H20A 110.2
C19 C20 H20A 110.2
O8 C20 H20B 110.2
C19 C20 H20B 110.2
H20A C20 H20B 108.5
O9 C21 C19 110.52(11)
O9 C21 H21A 109.5
C19 C21 H21A 109.5
O9 C21 H21B 109.5
C19 C21 H21B 109.5
H21A C21 H21B 108.1
O10 C22 C19 112.71(11)
O10 C22 H22A 109.0
C19 C22 H22A 109.0
O10 C22 H22B 109.0
C19 C22 H22B 109.0
H22A C22 H22B 107.8

loop_
_geom_bond_atom_site_label_1
_geom_bond_atom_site_label_2
_geom_bond_distance
_geom_bond_publ_flag
Zn1 O1 2.0620(10) yes
Zn1 O2 2.1960(10) yes
Zn1 O7 2.0300(10) yes
Zn1 O8 2.1620(10) yes
Zn1 N2 2.0790(10) yes
Zn1 N4 2.0870(10) yes
O1 C1 1.2898(15) ?
O2 C9 1.4329(15) ?
O2 H2O 0.837(9) ?
O3 C10 1.4211(16) ?
O3 H3O 0.832(9) ?
O4 C11 1.4288(15) ?
O4 H4O 0.834(10) ?
O5 N1 1.2305(16) ?
O6 N1 1.2355(17) ?
O7 C12 1.2941(15) ?
O8 C20 1.4300(15) ?
O8 H8O 0.828(9) ?
O9 C21 1.4283(16) ?
O9 H9O 0.824(9) ?
O10 C22 1.4229(15) ?
O10 H10O 0.826(9) ?
O11 N3 1.2375(16) ?
O12 N3 1.2301(16) ?
O1W H1W1 0.852(9) ?
O1W H1W2 0.843(10) ?
O2W H2W1 0.860(10) ?
O2W H2W2 0.857(10) ?
O3W H3W1 0.848(10) ?
O3W H3W2 0.851(10) ?
N1 C4 1.4387(17) ?
N2 C7 1.2828(16) ?
N2 C8 1.4833(16) ?
N3 C15 1.4391(17) ?
N4 C18 1.2853(17) ?
N4 C19 1.4833(15) ?
C1 C2 1.4289(18) ?
C1 C6 1.4332(17) ?
C2 C3 1.3676(19) ?
C2 H2 0.9500 ?
C3 C4 1.4038(19) ?
C3 H3 0.9500 ?
C4 C5 1.3825(18) ?
C5 C6 1.3952(18) ?
C5 H5 0.9500 ?
C6 C7 1.4570(17) ?
C7 H7 0.9500 ?
C8 C10 1.5282(17) ?
C8 C9 1.5360(17) ?
C8 C11 1.5412(17) ?
C9 H9A 0.9900 ?
C9 H9B 0.9900 ?
C10 H10A 0.9900 ?
C10 H10B 0.9900 ?
C11 H11A 0.9900 ?
C11 H11B 0.9900 ?
C12 C13 1.4254(18) ?
C12 C17 1.4348(17) ?
C13 C14 1.3679(18) ?
C13 H13 0.9500 ?
C14 C15 1.4004(18) ?
C14 H14 0.9500 ?
C15 C16 1.3814(18) ?
C16 C17 1.3964(17) ?
C16 H16 0.9500 ?
C17 C18 1.4581(17) ?
C18 H18 0.9500 ?
C19 C21 1.5341(17) ?
C19 C20 1.5345(17) ?
C19 C22 1.5402(18) ?
C20 H20A 0.9900 ?
C20 H20B 0.9900 ?
C21 H21A 0.9900 ?
C21 H21B 0.9900 ?
C22 H22A 0.9900 ?
C22 H22B 0.9900 ?

loop_
_geom_hbond_atom_site_label_D
_geom_hbond_atom_site_label_H
_geom_hbond_atom_site_label_A
_geom_hbond_site_symmetry_A
_geom_hbond_distance_DH
_geom_hbond_distance_HA
_geom_hbond_distance_DA
_geom_hbond_angle_DHA
_geom_hbond_publ_flag
O2 H2o O10 3_666 0.840(10) 1.850(10) 2.6860(10) 173(2) yes
O3 H3o O7 2 0.830(10) 1.900(10) 2.6870(10) 158(2) yes
O4 H4o O3w 1_455 0.830(10) 1.940(10) 2.774(2) 175(2) yes
O8 H8o O1w . 0.830(10) 1.800(10) 2.6250(10) 171(2) yes
O9 H9o O4 1_655 0.820(10) 1.830(10) 2.6400(10) 168(2) yes
O10 H10o O9 3_766 0.830(10) 1.870(10) 2.6850(10) 171(2) yes
O1w H1w1 O2W . 0.850(10) 1.850(10) 2.702(2) 173(2) yes
O1w H1w2 O3 . 0.840(10) 1.940(10) 2.780(2) 174(2) yes
O2w H2w1 O3W . 0.860(10) 2.030(10) 2.863(2) 162(3) yes
O2w H2w2 O6 3_665 0.860(10) 2.250(10) 3.085(2) 166(4) yes
O3w H3w1 O1 2_655 0.850(10) 2.000(10) 2.8170(10) 163(2) yes
O3w H3w2 O11 4_665 0.850(10) 2.020(10) 2.825(2) 159(2) yes

loop_
_geom_torsion_atom_site_label_1
_geom_torsion_atom_site_label_2
_geom_torsion_atom_site_label_3
_geom_torsion_atom_site_label_4
_geom_torsion
O7 Zn1 O1 C1 112.03(10)
N2 Zn1 O1 C1 14.87(11)
N4 Zn1 O1 C1 -157.87(11)
O8 Zn1 O1 C1 -80.48(10)
O2 Zn1 O1 C1 -2.5(2)
O7 Zn1 O2 C9 -116.17(8)
O1 Zn1 O2 C9 -0.6(2)
N2 Zn1 O2 C9 -18.31(8)
N4 Zn1 O2 C9 154.38(8)
O8 Zn1 O2 C9 78.15(8)
O1 Zn1 O7 C12 103.45(11)
N2 Zn1 O7 C12 -166.29(10)
N4 Zn1 O7 C12 11.98(11)
O8 Zn1 O7 C12 -25.4(2)
O2 Zn1 O7 C12 -87.80(11)
O7 Zn1 O8 C20 76.02(16)
O1 Zn1 O8 C20 -53.45(8)
N2 Zn1 O8 C20 -142.95(8)
N4 Zn1 O8 C20 37.51(8)
O2 Zn1 O8 C20 138.68(8)
O7 Zn1 N2 C7 -99.37(11)
O1 Zn1 N2 C7 -1.56(11)
O8 Zn1 N2 C7 90.78(11)
O2 Zn1 N2 C7 174.71(11)
O7 Zn1 N2 C8 79.54(9)
O1 Zn1 N2 C8 177.35(9)
O8 Zn1 N2 C8 -90.31(9)
O2 Zn1 N2 C8 -6.38(8)
O7 Zn1 N4 C18 -4.94(11)
O1 Zn1 N4 C18 -102.78(11)
O8 Zn1 N4 C18 165.09(11)
O2 Zn1 N4 C18 82.41(11)
O7 Zn1 N4 C19 179.02(8)
O1 Zn1 N4 C19 81.18(8)
O8 Zn1 N4 C19 -10.95(8)
O2 Zn1 N4 C19 -93.63(8)
Zn1 O1 C1 C2 159.57(9)
Zn1 O1 C1 C6 -21.42(18)
O1 C1 C2 C3 172.67(13)
C6 C1 C2 C3 -6.40(19)
C1 C2 C3 C4 -0.2(2)
C2 C3 C4 C5 5.1(2)
C2 C3 C4 N1 -175.41(13)
O5 N1 C4 C5 178.41(13)
O6 N1 C4 C5 -2.9(2)
O5 N1 C4 C3 -1.1(2)
O6 N1 C4 C3 177.61(14)
C3 C4 C5 C6 -3.1(2)
N1 C4 C5 C6 177.42(12)
C4 C5 C6 C1 -3.77(19)
C4 C5 C6 C7 173.81(12)
O1 C1 C6 C5 -170.72(12)
C2 C1 C6 C5 8.31(18)
O1 C1 C6 C7 11.9(2)
C2 C1 C6 C7 -169.05(12)
C8 N2 C7 C6 175.80(12)
Zn1 N2 C7 C6 -5.30(19)
C5 C6 C7 N2 -175.06(13)
C1 C6 C7 N2 2.4(2)
C7 N2 C8 C10 -32.67(16)
Zn1 N2 C8 C10 148.33(9)
C7 N2 C8 C9 -153.16(11)
Zn1 N2 C8 C9 27.84(12)
C7 N2 C8 C11 86.83(13)
Zn1 N2 C8 C11 -92.17(10)
Zn1 O2 C9 C8 39.50(12)
N2 C8 C9 O2 -44.26(13)
C10 C8 C9 O2 -168.11(10)
C11 C8 C9 O2 73.15(13)
N2 C8 C10 O3 -50.24(14)
C9 C8 C10 O3 69.25(13)
C11 C8 C10 O3 -169.64(10)
N2 C8 C11 O4 -177.65(10)
C10 C8 C11 O4 -54.13(13)
C9 C8 C11 O4 65.25(13)
Zn1 O7 C12 C13 167.87(9)
Zn1 O7 C12 C17 -12.00(18)
O7 C12 C13 C14 -179.56(12)
C17 C12 C13 C14 0.32(19)
C12 C13 C14 C15 0.0(2)
C13 C14 C15 C16 -0.6(2)
C13 C14 C15 N3 178.61(12)
O12 N3 C15 C16 3.6(2)
O11 N3 C15 C16 -176.19(13)
O12 N3 C15 C14 -175.59(13)
O11 N3 C15 C14 4.6(2)
C14 C15 C16 C17 0.8(2)
N3 C15 C16 C17 -178.35(12)
C15 C16 C17 C12 -0.51(19)
C15 C16 C17 C18 177.86(12)
O7 C12 C17 C16 179.82(12)
C13 C12 C17 C16 -0.06(18)
O7 C12 C17 C18 1.6(2)
C13 C12 C17 C18 -178.24(12)
C19 N4 C18 C17 174.09(12)
Zn1 N4 C18 C17 -1.78(19)
C16 C17 C18 N4 -172.61(12)
C12 C17 C18 N4 5.6(2)
C18 N4 C19 C21 49.08(15)
Zn1 N4 C19 C21 -134.64(9)
C18 N4 C19 C20 167.74(11)
Zn1 N4 C19 C20 -15.98(12)
C18 N4 C19 C22 -75.30(14)
Zn1 N4 C19 C22 100.98(10)
Zn1 O8 C20 C19 -57.53(10)
N4 C19 C20 O8 48.97(13)
C21 C19 C20 O8 170.18(10)
C22 C19 C20 O8 -68.25(12)
N4 C19 C21 O9 178.03(10)
C20 C19 C21 O9 60.34(13)
C22 C19 C21 O9 -59.19(14)
N4 C19 C22 O10 70.23(13)
C21 C19 C22 O10 -54.47(14)
C20 C19 C22 O10 -173.93(10)
